data_7060526
loop_
_publ_author_name
'Pan, Liu-Na'
'Wang, Qing'
'Sun, Jing'
'Sun, Quan-Shun'
'Yan, Chao-Guo'

_publ_section_title
;
 Molecular diversity of the acid promoted domino reaction of
 3-hydroxy-3-(indol-3-yl)indolin-2-ones and cyclic mercapto-substituted
 \b-enamino esters
;
_journal_issue 18
_journal_name_full 'New Journal of Chemistry'
_journal_page_first 8314
_journal_page_last 8320
_journal_paper_doi 10.1039/D1NJ00947H
_journal_volume 45
_journal_year 2021
_chemical_formula_moiety 'C35 H29 N3 O3 S'
_chemical_formula_sum 'C35 H29 N3 O3 S'
_chemical_formula_weight 571.67
_space_group_crystal_system monoclinic
_space_group_IT_number 14
_space_group_name_Hall '-P 2yn'
_space_group_name_H-M_alt 'P 1 21/n 1'
_atom_sites_solution_hydrogens geom
_audit_creation_method SHELXL-2014/7
_audit_update_record
;
2020-12-29 deposited with the CCDC.	2021-04-05 downloaded from the CCDC.
;
_cell_angle_alpha 90
_cell_angle_beta 96.612(2)
_cell_angle_gamma 90
_cell_formula_units_Z 4
_cell_length_a 14.3167(10)
_cell_length_b 13.2208(9)
_cell_length_c 16.1888(12)
_cell_measurement_reflns_used 6794
_cell_measurement_temperature 296(2)
_cell_measurement_theta_max 25.01
_cell_measurement_theta_min 2.37
_cell_volume 3043.8(4)
_computing_structure_refinement 'SHELXL-2014/7 (Sheldrick, 2014)'
_diffrn_ambient_temperature 296(2)
_diffrn_measured_fraction_theta_full 0.996
_diffrn_measured_fraction_theta_max 0.996
_diffrn_measurement_device_type 'Bruker APEX-II CCD'
_diffrn_measurement_method '\f and \w scans'
_diffrn_radiation_type MoK\a
_diffrn_radiation_wavelength 0.71073
_diffrn_reflns_av_R_equivalents 0.0624
_diffrn_reflns_av_unetI/netI 0.0767
_diffrn_reflns_Laue_measured_fraction_full 0.996
_diffrn_reflns_Laue_measured_fraction_max 0.996
_diffrn_reflns_limit_h_max 14
_diffrn_reflns_limit_h_min -17
_diffrn_reflns_limit_k_max 16
_diffrn_reflns_limit_k_min -16
_diffrn_reflns_limit_l_max 19
_diffrn_reflns_limit_l_min -19
_diffrn_reflns_number 26049
_diffrn_reflns_point_group_measured_fraction_full 0.996
_diffrn_reflns_point_group_measured_fraction_max 0.996
_diffrn_reflns_theta_full 25.242
_diffrn_reflns_theta_max 26.000
_diffrn_reflns_theta_min 2.369
_exptl_absorpt_coefficient_mu 0.146
_exptl_absorpt_correction_T_max 0.7456
_exptl_absorpt_correction_T_min 0.5943
_exptl_absorpt_correction_type multi-scan
_exptl_absorpt_process_details sadabs
_exptl_crystal_colour colorless
_exptl_crystal_density_diffrn 1.247
_exptl_crystal_description block
_exptl_crystal_F_000 1200
_exptl_crystal_size_max 0.240
_exptl_crystal_size_mid 0.220
_exptl_crystal_size_min 0.180
_refine_diff_density_max 0.250
_refine_diff_density_min -0.230
_refine_diff_density_rms 0.047
_refine_ls_extinction_method none
_refine_ls_goodness_of_fit_ref 1.015
_refine_ls_hydrogen_treatment constr
_refine_ls_matrix_type full
_refine_ls_number_parameters 381
_refine_ls_number_reflns 5949
_refine_ls_number_restraints 48
_refine_ls_restrained_S_all 1.043
_refine_ls_R_factor_all 0.1277
_refine_ls_R_factor_gt 0.0562
_refine_ls_shift/su_max 0.001
_refine_ls_shift/su_mean 0.000
_refine_ls_structure_factor_coef Fsqd
_refine_ls_weighting_details 'w=1/[\s^2^(Fo^2^)+(0.0666P)^2^+0.6550P] where P=(Fo^2^+2Fc^2^)/3'
_refine_ls_weighting_scheme calc
_refine_ls_wR_factor_gt 0.1208
_refine_ls_wR_factor_ref 0.1480
_reflns_Friedel_coverage 0.000
_reflns_number_gt 3305
_reflns_number_total 5949
_reflns_threshold_expression 'I > 2\s(I)'
_cod_data_source_file d1nj00947h2.cif
_cod_data_source_block 3f
_cod_depositor_comments 'Adding full bibliography for 7060515--7060528.cif.'
_cod_original_sg_symbol_H-M 'P 21/n'
_cod_database_code 7060526
_shelx_shelxl_version_number 2014/7
_shelx_space_group_comment
;
The symmetry employed for this shelxl refinement is uniquely defined
by the following loop, which should always be used as a source of
symmetry information in preference to the above space-group names.
They are only intended as comments.
;
_shelx_estimated_absorpt_t_min 0.966
_shelx_estimated_absorpt_t_max 0.974

loop_
_space_group_symop_operation_xyz
'x, y, z'
'-x+1/2, y+1/2, -z+1/2'
'-x, -y, -z'
'x-1/2, -y-1/2, z-1/2'

loop_
_atom_site_label
_atom_site_type_symbol
_atom_site_fract_x
_atom_site_fract_y
_atom_site_fract_z
_atom_site_U_iso_or_equiv
_atom_site_adp_type
_atom_site_occupancy
_atom_site_site_symmetry_order
_atom_site_calc_flag
_atom_site_refinement_flags_posn
_atom_site_refinement_flags_adp
_atom_site_refinement_flags_occupancy
_atom_site_disorder_assembly
_atom_site_disorder_group
C1 C 1.01283(19) 0.1913(2) 1.06528(16) 0.0512(7) Uani 1 1 d . U . . .
C2 C 1.0612(2) 0.2461(3) 1.13007(18) 0.0709(9) Uani 1 1 d . U . . .
H2 H 1.1067 0.2928 1.1190 0.085 Uiso 1 1 calc R U . . .
C3 C 1.0417(3) 0.2313(3) 1.2104(2) 0.0916(10) Uani 1 1 d . U . . .
H3 H 1.0742 0.2679 1.2536 0.110 Uiso 1 1 calc R U . . .
C4 C 0.9743(3) 0.1624(4) 1.2271(2) 0.0953(11) Uani 1 1 d . U . . .
H4 H 0.9629 0.1514 1.2818 0.114 Uiso 1 1 calc R U . . .
C5 C 0.9238(2) 0.1100(3) 1.1638(2) 0.0785(9) Uani 1 1 d . U . . .
H5 H 0.8768 0.0654 1.1755 0.094 Uiso 1 1 calc R U . . .
C6 C 0.94295(19) 0.1236(2) 1.08171(17) 0.0546(7) Uani 1 1 d . U . . .
C7 C 0.89615(16) 0.12434(18) 0.91107(15) 0.0374(6) Uani 1 1 d . . . . .
H7 H 0.8895 0.0763 0.8646 0.045 Uiso 1 1 calc R U . . .
C8 C 0.99375(17) 0.16841(18) 0.91189(16) 0.0383(6) Uani 1 1 d . . . . .
C9 C 1.03391(18) 0.17463(19) 0.84015(16) 0.0417(7) Uani 1 1 d . . . . .
H9 H 1.0010 0.1491 0.7918 0.050 Uiso 1 1 calc R U . . .
C10 C 1.12427(18) 0.2186(2) 0.83533(17) 0.0432(7) Uani 1 1 d . . . . .
C11 C 1.2330(2) 0.2751(3) 0.74536(18) 0.0659(9) Uani 1 1 d . . . . .
H11A H 1.2404 0.3321 0.7823 0.099 Uiso 1 1 calc R U . . .
H11B H 1.2298 0.2983 0.6889 0.099 Uiso 1 1 calc R U . . .
H11C H 1.2858 0.2305 0.7570 0.099 Uiso 1 1 calc R U . . .
C12 C 0.80556(17) 0.2723(2) 0.66485(16) 0.0446(7) Uani 1 1 d . . . . .
C13 C 0.8008(2) 0.2508(2) 0.58059(17) 0.0581(8) Uani 1 1 d . . . . .
H13 H 0.7975 0.3022 0.5412 0.070 Uiso 1 1 calc R U . . .
C14 C 0.8011(2) 0.1515(3) 0.55750(19) 0.0720(10) Uani 1 1 d . . . . .
H14 H 0.7984 0.1350 0.5014 0.086 Uiso 1 1 calc R U . . .
C15 C 0.8055(2) 0.0750(2) 0.61624(19) 0.0718(10) Uani 1 1 d . . . . .
H15 H 0.8060 0.0080 0.5987 0.086 Uiso 1 1 calc R U . . .
C16 C 0.8093(2) 0.0956(2) 0.69969(17) 0.0547(8) Uani 1 1 d . . . . .
H16 H 0.8122 0.0431 0.7381 0.066 Uiso 1 1 calc R U . . .
C17 C 0.80883(17) 0.19613(19) 0.72636(15) 0.0396(7) Uani 1 1 d . . . . .
C18 C 0.81175(16) 0.24695(18) 0.80527(15) 0.0365(6) Uani 1 1 d . . . . .
C19 C 0.80942(18) 0.34800(19) 0.78753(16) 0.0442(7) Uani 1 1 d . . . . .
H19 H 0.8103 0.3992 0.8270 0.053 Uiso 1 1 calc R U . . .
C20 C 0.53471(19) 0.1150(2) 1.11290(19) 0.0574(8) Uani 1 1 d . . . . .
H20 H 0.4959 0.1716 1.1084 0.069 Uiso 1 1 calc R U . . .
C21 C 0.5404(2) 0.0558(3) 1.1842(2) 0.0692(9) Uani 1 1 d . . . . .
H21 H 0.5054 0.0728 1.2272 0.083 Uiso 1 1 calc R U . . .
C22 C 0.5976(2) -0.0276(3) 1.1913(2) 0.0691(9) Uani 1 1 d . . . . .
H22 H 0.6017 -0.0673 1.2390 0.083 Uiso 1 1 calc R U . . .
C23 C 0.6485(2) -0.0521(3) 1.1279(2) 0.0691(9) Uani 1 1 d . . . . .
H23 H 0.6876 -0.1085 1.1327 0.083 Uiso 1 1 calc R U . . .
C24 C 0.6425(2) 0.0060(2) 1.0572(2) 0.0588(8) Uani 1 1 d . . . . .
H24 H 0.6771 -0.0120 1.0142 0.071 Uiso 1 1 calc R U . . .
C25 C 0.58602(17) 0.0907(2) 1.04878(17) 0.0447(7) Uani 1 1 d . . . . .
C26 C 0.57942(17) 0.1520(2) 0.96983(17) 0.0488(7) Uani 1 1 d . . . . .
H26A H 0.5508 0.1107 0.9242 0.059 Uiso 1 1 calc R U . . .
H26B H 0.5386 0.2095 0.9753 0.059 Uiso 1 1 calc R U . . .
C27 C 0.72136(17) 0.14206(19) 0.89524(15) 0.0371(6) Uani 1 1 d . . . . .
C28 C 0.81359(16) 0.20190(17) 0.89156(14) 0.0334(6) Uani 1 1 d . . . . .
C29 C 0.80533(17) 0.28105(17) 0.95746(15) 0.0356(6) Uani 1 1 d . . . . .
C30 C 0.86488(18) 0.35937(18) 0.98657(16) 0.0433(7) Uani 1 1 d . . . . .
H30 H 0.9218 0.3682 0.9650 0.052 Uiso 1 1 calc R U . . .
C31 C 0.8400(2) 0.42485(19) 1.04775(16) 0.0492(8) Uani 1 1 d . . . . .
C32 C 0.9055(2) 0.5096(2) 1.0783(2) 0.0742(10) Uani 1 1 d . . . . .
H32A H 0.8788 0.5471 1.1206 0.111 Uiso 1 1 calc R U . . .
H32B H 0.9145 0.5537 1.0328 0.111 Uiso 1 1 calc R U . . .
H32C H 0.9650 0.4819 1.1009 0.111 Uiso 1 1 calc R U . . .
C33 C 0.7549(2) 0.4108(2) 1.07746(17) 0.0561(8) Uani 1 1 d . . . . .
H33 H 0.7380 0.4544 1.1183 0.067 Uiso 1 1 calc R U . . .
C34 C 0.6929(2) 0.3341(2) 1.04919(17) 0.0527(8) Uani 1 1 d . . . . .
H34 H 0.6355 0.3260 1.0701 0.063 Uiso 1 1 calc R U . . .
C35 C 0.72007(18) 0.27063(18) 0.98909(15) 0.0386(6) Uani 1 1 d . . . . .
N1 N 1.03762(14) 0.20406(16) 0.98527(12) 0.0455(6) Uani 1 1 d . . . . .
H1 H 1.0875 0.2393 0.9817 0.055 Uiso 1 1 calc R U . . .
N2 N 0.80566(16) 0.36334(17) 0.70397(14) 0.0519(6) Uani 1 1 d . . . . .
H2A H 0.8037 0.4214 0.6798 0.062 Uiso 1 1 calc R U . . .
N3 N 0.67012(14) 0.18833(15) 0.94969(13) 0.0397(5) Uani 1 1 d . . . . .
O1 O 1.17710(13) 0.25124(15) 0.89385(11) 0.0562(5) Uani 1 1 d . . . . .
O2 O 1.14781(13) 0.22194(16) 0.75724(11) 0.0596(6) Uani 1 1 d . . . . .
O3 O 0.69736(12) 0.06604(13) 0.85542(11) 0.0504(5) Uani 1 1 d . . . . .
S1 S 0.88359(5) 0.04928(6) 1.00295(5) 0.0545(2) Uani 1 1 d . . . . .

loop_
_atom_site_aniso_label
_atom_site_aniso_U_11
_atom_site_aniso_U_22
_atom_site_aniso_U_33
_atom_site_aniso_U_23
_atom_site_aniso_U_13
_atom_site_aniso_U_12
C1 0.0409(15) 0.0752(19) 0.0372(15) 0.0041(13) 0.0031(12) 0.0180(13)
C2 0.0531(16) 0.114(2) 0.0440(15) -0.0125(16) -0.0030(14) 0.0108(16)
C3 0.070(2) 0.155(3) 0.0482(17) -0.017(2) 0.0007(16) 0.011(2)
C4 0.077(2) 0.160(3) 0.0500(18) 0.000(2) 0.0119(17) 0.018(2)
C5 0.0624(18) 0.122(3) 0.0527(17) 0.0139(18) 0.0137(15) 0.0203(18)
C6 0.0439(15) 0.0750(19) 0.0455(15) 0.0114(14) 0.0072(13) 0.0243(13)
C7 0.0416(14) 0.0302(15) 0.0395(15) 0.0008(12) 0.0012(12) 0.0024(12)
C8 0.0401(15) 0.0316(15) 0.0410(16) 0.0011(12) -0.0045(13) 0.0049(12)
C9 0.0422(15) 0.0473(17) 0.0348(16) -0.0034(13) 0.0008(13) -0.0021(13)
C10 0.0441(16) 0.0434(17) 0.0408(17) 0.0013(13) -0.0005(14) -0.0004(13)
C11 0.0546(19) 0.089(2) 0.0552(19) 0.0094(17) 0.0099(15) -0.0147(17)
C12 0.0445(16) 0.0422(18) 0.0444(17) 0.0065(14) -0.0066(13) -0.0063(13)
C13 0.069(2) 0.064(2) 0.0394(17) 0.0115(16) -0.0049(15) -0.0138(16)
C14 0.105(3) 0.073(3) 0.0362(17) -0.0028(18) -0.0005(17) -0.018(2)
C15 0.115(3) 0.051(2) 0.0470(19) -0.0093(16) 0.0000(19) -0.0178(19)
C16 0.080(2) 0.0438(18) 0.0378(16) -0.0003(14) -0.0028(15) -0.0099(16)
C17 0.0433(15) 0.0339(16) 0.0390(15) 0.0013(13) -0.0064(12) -0.0040(12)
C18 0.0378(14) 0.0298(15) 0.0399(15) 0.0021(12) -0.0040(12) -0.0021(11)
C19 0.0519(16) 0.0357(17) 0.0434(17) -0.0004(13) -0.0011(13) 0.0034(13)
C20 0.0417(16) 0.070(2) 0.060(2) -0.0065(18) 0.0058(15) 0.0020(15)
C21 0.059(2) 0.097(3) 0.053(2) -0.002(2) 0.0139(17) -0.009(2)
C22 0.063(2) 0.087(3) 0.057(2) 0.0143(19) 0.0049(18) -0.004(2)
C23 0.063(2) 0.067(2) 0.078(2) 0.017(2) 0.0114(19) 0.0048(17)
C24 0.0557(19) 0.059(2) 0.064(2) 0.0066(17) 0.0183(16) 0.0021(16)
C25 0.0330(14) 0.0488(18) 0.0515(18) -0.0014(14) 0.0015(13) -0.0070(13)
C26 0.0331(14) 0.0535(18) 0.0581(18) -0.0045(15) -0.0011(13) -0.0021(13)
C27 0.0420(15) 0.0316(16) 0.0353(15) 0.0033(13) -0.0051(12) 0.0014(13)
C28 0.0369(13) 0.0254(14) 0.0366(14) 0.0009(11) -0.0017(11) -0.0016(11)
C29 0.0442(15) 0.0240(14) 0.0360(14) 0.0018(11) -0.0064(12) 0.0035(12)
C30 0.0498(16) 0.0335(16) 0.0440(16) -0.0001(13) -0.0062(13) -0.0047(13)
C31 0.075(2) 0.0322(16) 0.0371(16) -0.0030(13) -0.0081(15) -0.0020(15)
C32 0.106(3) 0.049(2) 0.066(2) -0.0184(16) 0.0010(19) -0.0247(19)
C33 0.084(2) 0.0428(18) 0.0418(17) -0.0107(14) 0.0067(16) 0.0023(17)
C34 0.0655(19) 0.0468(18) 0.0468(17) -0.0061(15) 0.0110(15) -0.0008(16)
C35 0.0463(16) 0.0306(15) 0.0371(15) -0.0001(12) -0.0025(13) 0.0000(12)
N1 0.0429(13) 0.0529(15) 0.0393(13) -0.0010(11) -0.0002(11) -0.0046(11)
N2 0.0674(16) 0.0372(14) 0.0488(15) 0.0127(12) -0.0027(12) -0.0005(11)
N3 0.0385(12) 0.0370(13) 0.0425(13) -0.0032(11) 0.0006(10) -0.0023(10)
O1 0.0473(11) 0.0754(14) 0.0449(11) -0.0069(10) 0.0005(9) -0.0112(10)
O2 0.0529(12) 0.0860(15) 0.0404(12) -0.0015(11) 0.0078(9) -0.0163(11)
O3 0.0574(12) 0.0388(11) 0.0543(12) -0.0125(9) 0.0040(10) -0.0144(9)
S1 0.0518(4) 0.0480(5) 0.0633(5) 0.0222(4) 0.0052(4) 0.0078(4)

loop_
_atom_type_symbol
_atom_type_description
_atom_type_scat_dispersion_real
_atom_type_scat_dispersion_imag
_atom_type_scat_source
C C 0.0033 0.0016 'International Tables Vol C Tables 4.2.6.8 and 6.1.1.4'
H H 0.0000 0.0000 'International Tables Vol C Tables 4.2.6.8 and 6.1.1.4'
N N 0.0061 0.0033 'International Tables Vol C Tables 4.2.6.8 and 6.1.1.4'
O O 0.0106 0.0060 'International Tables Vol C Tables 4.2.6.8 and 6.1.1.4'
S S 0.1246 0.1234 'International Tables Vol C Tables 4.2.6.8 and 6.1.1.4'

loop_
_geom_angle_atom_site_label_1
_geom_angle_atom_site_label_2
_geom_angle_atom_site_label_3
_geom_angle
_geom_angle_site_symmetry_1
_geom_angle_site_symmetry_3
_geom_angle_publ_flag
C6 C1 C2 119.8(3) . . ?
C6 C1 N1 121.4(3) . . ?
C2 C1 N1 118.7(3) . . ?
C3 C2 C1 120.1(4) . . ?
C3 C2 H2 120.0 . . ?
C1 C2 H2 120.0 . . ?
C2 C3 C4 120.2(4) . . ?
C2 C3 H3 119.9 . . ?
C4 C3 H3 119.9 . . ?
C5 C4 C3 120.6(4) . . ?
C5 C4 H4 119.7 . . ?
C3 C4 H4 119.7 . . ?
C4 C5 C6 120.0(4) . . ?
C4 C5 H5 120.0 . . ?
C6 C5 H5 120.0 . . ?
C1 C6 C5 119.2(3) . . ?
C1 C6 S1 121.4(2) . . ?
C5 C6 S1 119.2(3) . . ?
C8 C7 C28 115.07(19) . . ?
C8 C7 S1 112.46(16) . . ?
C28 C7 S1 112.27(17) . . ?
C8 C7 H7 105.3 . . ?
C28 C7 H7 105.3 . . ?
S1 C7 H7 105.3 . . ?
C9 C8 N1 121.8(2) . . ?
C9 C8 C7 119.9(2) . . ?
N1 C8 C7 118.3(2) . . ?
C8 C9 C10 123.2(2) . . ?
C8 C9 H9 118.4 . . ?
C10 C9 H9 118.4 . . ?
O1 C10 O2 121.1(2) . . ?
O1 C10 C9 125.8(3) . . ?
O2 C10 C9 113.0(2) . . ?
O2 C11 H11A 109.5 . . ?
O2 C11 H11B 109.5 . . ?
H11A C11 H11B 109.5 . . ?
O2 C11 H11C 109.5 . . ?
H11A C11 H11C 109.5 . . ?
H11B C11 H11C 109.5 . . ?
N2 C12 C13 129.6(3) . . ?
N2 C12 C17 107.7(2) . . ?
C13 C12 C17 122.7(3) . . ?
C14 C13 C12 117.8(3) . . ?
C14 C13 H13 121.1 . . ?
C12 C13 H13 121.1 . . ?
C13 C14 C15 121.1(3) . . ?
C13 C14 H14 119.5 . . ?
C15 C14 H14 119.5 . . ?
C16 C15 C14 121.6(3) . . ?
C16 C15 H15 119.2 . . ?
C14 C15 H15 119.2 . . ?
C15 C16 C17 119.4(3) . . ?
C15 C16 H16 120.3 . . ?
C17 C16 H16 120.3 . . ?
C16 C17 C12 117.5(2) . . ?
C16 C17 C18 135.8(2) . . ?
C12 C17 C18 106.7(2) . . ?
C19 C18 C17 105.8(2) . . ?
C19 C18 C28 125.1(2) . . ?
C17 C18 C28 129.0(2) . . ?
N2 C19 C18 110.6(2) . . ?
N2 C19 H19 124.7 . . ?
C18 C19 H19 124.7 . . ?
C25 C20 C21 120.6(3) . . ?
C25 C20 H20 119.7 . . ?
C21 C20 H20 119.7 . . ?
C22 C21 C20 120.0(3) . . ?
C22 C21 H21 120.0 . . ?
C20 C21 H21 120.0 . . ?
C23 C22 C21 119.6(3) . . ?
C23 C22 H22 120.2 . . ?
C21 C22 H22 120.2 . . ?
C22 C23 C24 120.4(3) . . ?
C22 C23 H23 119.8 . . ?
C24 C23 H23 119.8 . . ?
C23 C24 C25 121.1(3) . . ?
C23 C24 H24 119.4 . . ?
C25 C24 H24 119.4 . . ?
C20 C25 C24 118.2(3) . . ?
C20 C25 C26 121.8(3) . . ?
C24 C25 C26 119.9(3) . . ?
N3 C26 C25 113.4(2) . . ?
N3 C26 H26A 108.9 . . ?
C25 C26 H26A 108.9 . . ?
N3 C26 H26B 108.9 . . ?
C25 C26 H26B 108.9 . . ?
H26A C26 H26B 107.7 . . ?
O3 C27 N3 125.0(2) . . ?
O3 C27 C28 126.2(2) . . ?
N3 C27 C28 108.8(2) . . ?
C29 C28 C18 112.62(19) . . ?
C29 C28 C27 101.0(2) . . ?
C18 C28 C27 108.20(18) . . ?
C29 C28 C7 115.43(18) . . ?
C18 C28 C7 112.0(2) . . ?
C27 C28 C7 106.54(18) . . ?
C35 C29 C30 118.8(2) . . ?
C35 C29 C28 109.7(2) . . ?
C30 C29 C28 131.5(2) . . ?
C29 C30 C31 120.5(3) . . ?
C29 C30 H30 119.7 . . ?
C31 C30 H30 119.7 . . ?
C33 C31 C30 118.3(3) . . ?
C33 C31 C32 122.0(3) . . ?
C30 C31 C32 119.7(3) . . ?
C31 C32 H32A 109.5 . . ?
C31 C32 H32B 109.5 . . ?
H32A C32 H32B 109.5 . . ?
C31 C32 H32C 109.5 . . ?
H32A C32 H32C 109.5 . . ?
H32B C32 H32C 109.5 . . ?
C31 C33 C34 122.8(3) . . ?
C31 C33 H33 118.6 . . ?
C34 C33 H33 118.6 . . ?
C35 C34 C33 117.2(3) . . ?
C35 C34 H34 121.4 . . ?
C33 C34 H34 121.4 . . ?
C34 C35 C29 122.3(2) . . ?
C34 C35 N3 128.3(3) . . ?
C29 C35 N3 109.4(2) . . ?
C8 N1 C1 128.9(2) . . ?
C8 N1 H1 115.5 . . ?
C1 N1 H1 115.5 . . ?
C12 N2 C19 109.2(2) . . ?
C12 N2 H2A 125.4 . . ?
C19 N2 H2A 125.4 . . ?
C27 N3 C35 110.9(2) . . ?
C27 N3 C26 124.0(2) . . ?
C35 N3 C26 124.8(2) . . ?
C10 O2 C11 116.7(2) . . ?
C6 S1 C7 101.80(13) . . ?

loop_
_geom_bond_atom_site_label_1
_geom_bond_atom_site_label_2
_geom_bond_distance
_geom_bond_site_symmetry_2
_geom_bond_publ_flag
C1 C6 1.391(4) . ?
C1 C2 1.392(4) . ?
C1 N1 1.392(3) . ?
C2 C3 1.375(4) . ?
C2 H2 0.9300 . ?
C3 C4 1.376(5) . ?
C3 H3 0.9300 . ?
C4 C5 1.372(5) . ?
C4 H4 0.9300 . ?
C5 C6 1.400(4) . ?
C5 H5 0.9300 . ?
C6 S1 1.750(3) . ?
C7 C8 1.513(3) . ?
C7 C28 1.569(3) . ?
C7 S1 1.814(2) . ?
C7 H7 0.9800 . ?
C8 C9 1.356(3) . ?
C8 N1 1.362(3) . ?
C9 C10 1.428(4) . ?
C9 H9 0.9300 . ?
C10 O1 1.221(3) . ?
C10 O2 1.346(3) . ?
C11 O2 1.441(3) . ?
C11 H11A 0.9600 . ?
C11 H11B 0.9600 . ?
C11 H11C 0.9600 . ?
C12 N2 1.360(3) . ?
C12 C13 1.387(4) . ?
C12 C17 1.413(3) . ?
C13 C14 1.364(4) . ?
C13 H13 0.9300 . ?
C14 C15 1.385(4) . ?
C14 H14 0.9300 . ?
C15 C16 1.373(4) . ?
C15 H15 0.9300 . ?
C16 C17 1.398(4) . ?
C16 H16 0.9300 . ?
C17 C18 1.440(3) . ?
C18 C19 1.366(3) . ?
C18 C28 1.516(3) . ?
C19 N2 1.363(3) . ?
C19 H19 0.9300 . ?
C20 C25 1.377(4) . ?
C20 C21 1.390(4) . ?
C20 H20 0.9300 . ?
C21 C22 1.370(4) . ?
C21 H21 0.9300 . ?
C22 C23 1.364(4) . ?
C22 H22 0.9300 . ?
C23 C24 1.374(4) . ?
C23 H23 0.9300 . ?
C24 C25 1.378(4) . ?
C24 H24 0.9300 . ?
C25 C26 1.507(4) . ?
C26 N3 1.456(3) . ?
C26 H26A 0.9700 . ?
C26 H26B 0.9700 . ?
C27 O3 1.222(3) . ?
C27 N3 1.356(3) . ?
C27 C28 1.546(3) . ?
C28 C29 1.509(3) . ?
C29 C35 1.384(3) . ?
C29 C30 1.389(3) . ?
C30 C31 1.392(4) . ?
C30 H30 0.9300 . ?
C31 C33 1.373(4) . ?
C31 C32 1.508(4) . ?
C32 H32A 0.9600 . ?
C32 H32B 0.9600 . ?
C32 H32C 0.9600 . ?
C33 C34 1.390(4) . ?
C33 H33 0.9300 . ?
C34 C35 1.374(4) . ?
C34 H34 0.9300 . ?
C35 N3 1.413(3) . ?
N1 H1 0.8600 . ?
N2 H2A 0.8600 . ?

loop_
_geom_hbond_atom_site_label_D
_geom_hbond_atom_site_label_H
_geom_hbond_atom_site_label_A
_geom_hbond_distance_DH
_geom_hbond_distance_HA
_geom_hbond_distance_DA
_geom_hbond_angle_DHA
_geom_hbond_site_symmetry_A
N1 H1 O1 0.86 2.03 2.692(3) 133.4 .
N2 H2A O3 0.86 2.00 2.846(3) 169.6 2_656
